data_4062920
loop_
_publ_author_name
'Westerhausen, Matthias'
'Ossberger, Manfred W.'
'Mayer, Peter'
'Piotrowski, Holger'
'N\"oth, Heinrich'

_publ_section_title
;
 Synthesis and Spectroscopic and Structural Investigations of the
 2,3,4,5-Tetraethylarsolides and -stibolides of the Alkali Metals
 Sodium, Potassium, Rubidium, and Cesium
;
_journal_coden_ASTM ORGND7
_journal_issue 14
_journal_name_full Organometallics
_journal_page_first 3417
_journal_page_last 3424
_journal_paper_doi 10.1021/om049767g
_journal_volume 23
_journal_year 2004
_chemical_formula_sum 'C16 H30 As Cs O2'
_chemical_formula_weight 462.23
_chemical_name_common '(DME)cesium 2,3,4,5-tetraethylarsolide'
_space_group_IT_number 14
_symmetry_cell_setting monoclinic
_symmetry_space_group_name_Hall '-P 2yn'
_symmetry_space_group_name_H-M 'P 1 21/n 1'
_cell_angle_alpha 90
_cell_angle_beta 96.962(9)
_cell_angle_gamma 90
_cell_formula_units_Z 4
_cell_length_a 10.8517(8)
_cell_length_b 11.8069(11)
_cell_length_c 15.7508(11)
_cell_measurement_temperature 200(2)
_cell_volume 2003.2(3)
_diffrn_ambient_temperature 200(2)
_exptl_crystal_density_diffrn 1.533
_cod_depositor_comments
;
The following automatic conversions were performed:
'_symmetry_cell_setting' value 'Monoclinic' changed to 'monoclinic'
according to '/home/saulius/struct/CIF-dictionaries/cif_core.dic'
dictionary named 'cif_core.dic' version 2.4.1 from 2010-06-29.

Automatic conversion script
Id: cif_fix_enum 1527 2010-12-29 10:47:43Z saulius 
;
_cod_original_sg_symbol_H-M 'P 21/n'
_cod_database_code 4062920

loop_
_symmetry_equiv_pos_as_xyz
'x, y, z'
'-x+1/2, y+1/2, -z+1/2'
'-x, -y, -z'
'x-1/2, -y-1/2, z-1/2'

loop_
_atom_site_label
_atom_site_type_symbol
_atom_site_fract_x
_atom_site_fract_y
_atom_site_fract_z
_atom_site_U_iso_or_equiv
_atom_site_adp_type
_atom_site_occupancy
_atom_site_symmetry_multiplicity
_atom_site_calc_flag
_atom_site_refinement_flags
_atom_site_disorder_assembly
_atom_site_disorder_group
Cs Cs 0.34832(4) 0.23725(3) 0.20997(3) 0.04471(14) Uani 1 1 d . . .
As As 0.21203(7) 0.03405(5) 0.34392(5) 0.0400(2) Uani 1 1 d . . .
O1 O 0.5982(4) 0.2824(4) 0.1367(4) 0.0709(16) Uani 1 1 d . . .
O2 O 0.3879(5) 0.2373(5) 0.0163(3) 0.0712(15) Uani 1 1 d . . .
C1 C 0.3520(5) -0.0362(5) 0.3052(4) 0.0370(16) Uani 1 1 d . . .
C2 C 0.3345(5) -0.0566(4) 0.2190(4) 0.0298(14) Uani 1 1 d . . .
C3 C 0.2153(5) -0.0236(4) 0.1759(4) 0.0329(15) Uani 1 1 d . . .
C4 C 0.1388(5) 0.0253(5) 0.2304(4) 0.0354(16) Uani 1 1 d . . .
C5 C 0.4670(6) -0.0671(7) 0.3654(5) 0.064(2) Uani 1 1 d . . .
H5A H 0.4413 -0.0887 0.4214 0.076 Uiso 1 1 calc R . .
H5B H 0.5062 -0.1342 0.3422 0.076 Uiso 1 1 calc R . .
C6 C 0.5580(8) 0.0214(8) 0.3788(7) 0.097(3) Uani 1 1 d . . .
H6A H 0.6287 -0.0050 0.4184 0.145 Uiso 1 1 calc R . .
H6B H 0.5210 0.0879 0.4031 0.145 Uiso 1 1 calc R . .
H6C H 0.5863 0.0419 0.3241 0.145 Uiso 1 1 calc R . .
C7 C 0.4318(6) -0.1102(5) 0.1701(5) 0.0443(18) Uani 1 1 d . . .
H7A H 0.4851 -0.1603 0.2094 0.053 Uiso 1 1 calc R . .
H7B H 0.3894 -0.1581 0.1239 0.053 Uiso 1 1 calc R . .
C8 C 0.5135(6) -0.0258(6) 0.1311(5) 0.061(2) Uani 1 1 d . . .
H8A H 0.5732 -0.0664 0.1004 0.092 Uiso 1 1 calc R . .
H8B H 0.5582 0.0204 0.1766 0.092 Uiso 1 1 calc R . .
H8C H 0.4619 0.0233 0.0912 0.092 Uiso 1 1 calc R . .
C9 C 0.1794(7) -0.0432(5) 0.0820(5) 0.054(2) Uani 1 1 d . . .
H9A H 0.2544 -0.0355 0.0524 0.064 Uiso 1 1 calc R . .
H9B H 0.1202 0.0166 0.0597 0.064 Uiso 1 1 calc R . .
C10 C 0.1206(8) -0.1582(6) 0.0598(5) 0.068(2) Uani 1 1 d . . .
H10A H 0.0996 -0.1642 -0.0023 0.103 Uiso 1 1 calc R . .
H10B H 0.0451 -0.1662 0.0877 0.103 Uiso 1 1 calc R . .
H10C H 0.1794 -0.2182 0.0799 0.103 Uiso 1 1 calc R . .
C11 C 0.0069(6) 0.0674(6) 0.2025(6) 0.063(2) Uani 1 1 d . . .
H11A H -0.0060 0.1383 0.2337 0.075 Uiso 1 1 calc R . .
H11B H -0.0004 0.0861 0.1408 0.075 Uiso 1 1 calc R . .
C12 C -0.0889(8) -0.0090(11) 0.2157(11) 0.181(7) Uani 1 1 d . . .
H12A H -0.1695 0.0255 0.1961 0.272 Uiso 1 1 calc R . .
H12B H -0.0846 -0.0268 0.2768 0.272 Uiso 1 1 calc R . .
H12C H -0.0793 -0.0788 0.1835 0.272 Uiso 1 1 calc R . .
C13 C 0.5990(9) 0.2851(8) 0.0475(7) 0.093(3) Uani 1 1 d . . .
H13A H 0.6199 0.2090 0.0271 0.112 Uiso 1 1 calc R . .
H13B H 0.6636 0.3386 0.0332 0.112 Uiso 1 1 calc R . .
C14 C 0.4749(10) 0.3210(7) 0.0028(6) 0.087(3) Uani 1 1 d . . .
H14A H 0.4500 0.3944 0.0259 0.105 Uiso 1 1 calc R . .
H14B H 0.4795 0.3303 -0.0592 0.105 Uiso 1 1 calc R . .
C15 C 0.7149(7) 0.2586(9) 0.1816(7) 0.114(4) Uani 1 1 d . . .
H15A H 0.7087 0.2585 0.2432 0.171 Uiso 1 1 calc R . .
H15B H 0.7745 0.3165 0.1686 0.171 Uiso 1 1 calc R . .
H15C H 0.7430 0.1840 0.1644 0.171 Uiso 1 1 calc R . .
C16 C 0.2712(9) 0.2636(10) -0.0305(7) 0.127(4) Uani 1 1 d . . .
H16A H 0.2111 0.2043 -0.0211 0.190 Uiso 1 1 calc R . .
H16B H 0.2801 0.2680 -0.0916 0.190 Uiso 1 1 calc R . .
H16C H 0.2419 0.3366 -0.0111 0.190 Uiso 1 1 calc R . .

loop_
_atom_site_aniso_label
_atom_site_aniso_U_11
_atom_site_aniso_U_22
_atom_site_aniso_U_33
_atom_site_aniso_U_23
_atom_site_aniso_U_13
_atom_site_aniso_U_12
Cs 0.0553(2) 0.02724(19) 0.0568(3) -0.0024(2) 0.0281(2) -0.0024(2)
As 0.0461(4) 0.0365(4) 0.0404(5) -0.0033(3) 0.0177(3) -0.0014(3)
O1 0.042(3) 0.069(3) 0.105(5) 0.003(3) 0.022(3) 0.003(2)
O2 0.091(4) 0.061(3) 0.063(4) -0.007(3) 0.012(3) 0.011(3)
C1 0.036(4) 0.040(3) 0.036(5) -0.003(3) 0.007(3) -0.006(3)
C2 0.025(3) 0.028(3) 0.036(5) 0.001(3) 0.005(3) 0.000(3)
C3 0.037(4) 0.022(3) 0.038(5) 0.001(3) 0.001(3) -0.006(3)
C4 0.033(4) 0.029(3) 0.046(5) 0.007(3) 0.012(3) 0.005(3)
C5 0.044(5) 0.082(5) 0.064(6) -0.015(4) 0.000(4) -0.007(4)
C6 0.085(7) 0.082(6) 0.113(9) -0.014(6) -0.031(6) 0.013(5)
C7 0.050(4) 0.038(3) 0.049(5) -0.005(3) 0.020(4) 0.007(3)
C8 0.057(5) 0.057(4) 0.077(7) -0.009(4) 0.039(5) -0.011(4)
C9 0.064(5) 0.048(4) 0.046(6) 0.002(4) -0.003(4) 0.004(4)
C10 0.092(6) 0.064(5) 0.045(6) -0.001(4) -0.010(5) 0.001(4)
C11 0.045(5) 0.055(4) 0.089(7) 0.014(4) 0.012(4) 0.013(4)
C12 0.049(6) 0.157(11) 0.34(2) 0.108(13) 0.015(9) 0.014(7)
C13 0.098(7) 0.088(7) 0.111(10) 0.005(6) 0.080(7) -0.006(5)
C14 0.134(9) 0.072(6) 0.067(8) 0.013(5) 0.056(7) 0.028(6)
C15 0.050(5) 0.108(7) 0.179(12) 0.017(8) -0.002(6) 0.019(6)
C16 0.117(9) 0.150(10) 0.100(10) -0.024(8) -0.040(7) 0.055(8)

loop_
_geom_bond_atom_site_label_1
_geom_bond_atom_site_label_2
_geom_bond_distance
_geom_bond_site_symmetry_2
_geom_bond_publ_flag
Cs O1 3.119(5) . ?
Cs O2 3.132(5) . ?
Cs C2 3.413(5) 2 ?
Cs C3 3.415(5) . ?
Cs C4 3.422(5) . ?
Cs C1 3.437(6) 2 ?
Cs C3 3.462(5) 2 ?
Cs C2 3.476(5) . ?
Cs C4 3.527(5) 2 ?
Cs C1 3.558(6) . ?
Cs As 3.6264(8) . ?
Cs As 3.6462(8) 2 ?
As C4 1.870(7) . ?
As C1 1.895(6) . ?
As Cs 3.6462(8) 2_545 ?
O1 C15 1.402(9) . ?
O1 C13 1.407(10) . ?
O2 C14 1.401(10) . ?
O2 C16 1.421(9) . ?
C1 C2 1.369(9) . ?
C1 C5 1.518(9) . ?
C1 Cs 3.437(6) 2_545 ?
C2 C3 1.439(8) . ?
C2 C7 1.519(7) . ?
C2 Cs 3.413(5) 2_545 ?
C3 C4 1.389(8) . ?
C3 C9 1.502(9) . ?
C3 Cs 3.462(5) 2_545 ?
C4 C11 1.529(8) . ?
C4 Cs 3.527(5) 2_545 ?
C5 C6 1.436(10) . ?
C5 H5A 0.9900 . ?
C5 H5B 0.9900 . ?
C6 H6A 0.9800 . ?
C6 H6B 0.9800 . ?
C6 H6C 0.9800 . ?
C7 C8 1.513(8) . ?
C7 H7A 0.9900 . ?
C7 H7B 0.9900 . ?
C8 H8A 0.9800 . ?
C8 H8B 0.9800 . ?
C8 H8C 0.9800 . ?
C9 C10 1.522(9) . ?
C9 H9A 0.9900 . ?
C9 H9B 0.9900 . ?
C10 H10A 0.9800 . ?
C10 H10B 0.9800 . ?
C10 H10C 0.9800 . ?
C11 C12 1.411(11) . ?
C11 H11A 0.9900 . ?
C11 H11B 0.9900 . ?
C12 H12A 0.9800 . ?
C12 H12B 0.9800 . ?
C12 H12C 0.9800 . ?
C13 C14 1.503(12) . ?
C13 H13A 0.9900 . ?
C13 H13B 0.9900 . ?
C14 H14A 0.9900 . ?
C14 H14B 0.9900 . ?
C15 H15A 0.9800 . ?
C15 H15B 0.9800 . ?
C15 H15C 0.9800 . ?
C16 H16A 0.9800 . ?
C16 H16B 0.9800 . ?
C16 H16C 0.9800 . ?
